data_7200210
loop_
_publ_author_name
'Fonari, Marina S.'
'Simonov, Yurii A.'
'Wang, Wen-Jwu'
'Tang, Shang-Wei'
'Ganin, Eduard V.'

_publ_section_title
;
 Inclusion of triphenylmethane derivatives by crown and linear
 O-containing molecules&#x2009;:&#x2009; selective interactions and
 crystal structures
;
_journal_issue 1
_journal_name_full CrystEngComm
_journal_page_first 94
_journal_paper_doi 10.1039/b810076d
_journal_volume 11
_journal_year 2009
_chemical_formula_moiety '2(C19 H18 N, N C S), C8 H16 O4'
_chemical_formula_sum 'C48 H52 N4 O4 S2'
_chemical_formula_weight 813.06
_chemical_melting_point 448.1(10)
_chemical_name_common
;
bis (triphenylmethanaminium thiocyanate) 1,4,7,10-
tetraoxacyclododecane clathrate
;
_chemical_name_systematic
;
bis (triphenylmethanaminium thiocyanate)
1,4,7,10-tetraoxacyclododecane clathrate
;
_space_group_IT_number 14
_symmetry_cell_setting monoclinic
_symmetry_space_group_name_Hall '-P 2ybc'
_symmetry_space_group_name_H-M 'P 1 21/c 1'
_atom_sites_solution_hydrogens geom
_atom_sites_solution_primary direct
_atom_sites_solution_secondary difmap
_audit_creation_method SHELXL-97
_cell_angle_alpha 90.00
_cell_angle_beta 103.973(2)
_cell_angle_gamma 90.00
_cell_formula_units_Z 2
_cell_length_a 14.7301(15)
_cell_length_b 16.1984(16)
_cell_length_c 9.7290(10)
_cell_measurement_temperature 293(2)
_cell_volume 2252.7(4)
_computing_cell_refinement 'Bruker SMART'
_computing_data_collection 'Bruker SMART'
_computing_data_reduction 'Bruker SHELXTL'
_computing_molecular_graphics 'Bruker SHELXTL'
_computing_publication_material 'Bruker SHELXTL'
_computing_structure_refinement 'SHELXL-97 (Sheldrick, 1997)'
_computing_structure_solution 'SHELXS-97 (Sheldrick, 1990)'
_diffrn_ambient_temperature 293(2)
_diffrn_measured_fraction_theta_full 1.000
_diffrn_measured_fraction_theta_max 1.000
_diffrn_measurement_device_type 'CCD area detector'
_diffrn_measurement_method 'phi and omega scan'
_diffrn_radiation_monochromator graphite
_diffrn_radiation_source 'fine-focus sealed tube'
_diffrn_radiation_type MoK\a
_diffrn_radiation_wavelength 0.71073
_diffrn_reflns_av_R_equivalents 0.0434
_diffrn_reflns_av_sigmaI/netI 0.1217
_diffrn_reflns_limit_h_max 8
_diffrn_reflns_limit_h_min -18
_diffrn_reflns_limit_k_max 19
_diffrn_reflns_limit_k_min -19
_diffrn_reflns_limit_l_max 11
_diffrn_reflns_limit_l_min -11
_diffrn_reflns_number 12820
_diffrn_reflns_theta_full 26.00
_diffrn_reflns_theta_max 26.00
_diffrn_reflns_theta_min 1.90
_exptl_absorpt_coefficient_mu 0.165
_exptl_absorpt_correction_T_max 0.9486
_exptl_absorpt_correction_T_min 0.8206
_exptl_absorpt_correction_type 'empirical using SADABS'
_exptl_absorpt_process_details SADABS
_exptl_crystal_colour colorless
_exptl_crystal_density_diffrn 1.199
_exptl_crystal_density_method 'not measured'
_exptl_crystal_description 'hexagonal plate'
_exptl_crystal_F_000 864
_exptl_crystal_size_max 0.55
_exptl_crystal_size_mid 0.37
_exptl_crystal_size_min 0.11
_refine_diff_density_max 0.400
_refine_diff_density_min -0.324
_refine_diff_density_rms 0.042
_refine_ls_extinction_method none
_refine_ls_goodness_of_fit_ref 0.831
_refine_ls_hydrogen_treatment mixed
_refine_ls_matrix_type full
_refine_ls_number_parameters 271
_refine_ls_number_reflns 4413
_refine_ls_number_restraints 3
_refine_ls_restrained_S_all 0.831
_refine_ls_R_factor_all 0.1620
_refine_ls_R_factor_gt 0.0537
_refine_ls_shift/su_max 0.000
_refine_ls_shift/su_mean 0.000
_refine_ls_structure_factor_coef Fsqd
_refine_ls_weighting_details 'calc w=1/[\s^2^(Fo^2^)+(0.0445P)^2^+0.0000P] where P=(Fo^2^+2Fc^2^)/3'
_refine_ls_weighting_scheme calc
_refine_ls_wR_factor_gt 0.1173
_refine_ls_wR_factor_ref 0.1326
_reflns_number_gt 1462
_reflns_number_total 4413
_reflns_threshold_expression >2sigma(I)
_cod_data_source_file b810076d.txt
_cod_data_source_block h271n
_cod_depositor_comments
;
The following automatic conversions were performed:

'_chemical_melting_point' value '174-176/oC' was changed to
'448.1(10)' - it was converted from degrees Celsius(C) to Kelvins(K),
the average value was taken and precision was estimated.

Automatic conversion script
Id: cif_fix_values 1646 2011-03-28 12:23:43Z adriana 
;
_cod_original_sg_symbol_H-M P2(1)/c
_cod_database_code 7200210

loop_
_symmetry_equiv_pos_as_xyz
'x, y, z'
'-x, y+1/2, -z+1/2'
'-x, -y, -z'
'x, -y-1/2, z-1/2'

loop_
_atom_site_label
_atom_site_type_symbol
_atom_site_fract_x
_atom_site_fract_y
_atom_site_fract_z
_atom_site_U_iso_or_equiv
_atom_site_adp_type
_atom_site_occupancy
_atom_site_symmetry_multiplicity
_atom_site_calc_flag
_atom_site_refinement_flags
_atom_site_disorder_assembly
_atom_site_disorder_group
S1 S 0.41686(8) 0.83419(7) 0.58668(14) 0.1053(5) Uani 1 1 d . . .
N1 N 0.6760(2) 0.98563(16) 0.3955(3) 0.0480(7) Uani 1 1 d D . .
H1N H 0.650(2) 1.0340(13) 0.411(3) 0.072 Uiso 1 1 d D . .
H2N H 0.651(2) 0.9728(18) 0.305(2) 0.072 Uiso 1 1 d D . .
H3N H 0.659(2) 0.9500(15) 0.455(3) 0.072 Uiso 1 1 d D . .
N2 N 0.5988(2) 0.8610(2) 0.5472(3) 0.0954(12) Uani 1 1 d . . .
O1 O 0.59473(16) 0.91825(13) 0.1305(2) 0.0663(7) Uani 1 1 d . . .
O2 O 0.39380(16) 0.95714(17) 0.0725(2) 0.0738(7) Uani 1 1 d . . .
C1 C 0.5218(3) 0.8611(2) 0.1317(4) 0.0814(12) Uani 1 1 d . . .
H1B H 0.5459 0.8161 0.1960 0.098 Uiso 1 1 calc R . .
H1C H 0.4988 0.8381 0.0376 0.098 Uiso 1 1 calc R . .
C2 C 0.4440(3) 0.9025(3) 0.1771(4) 0.0844(12) Uani 1 1 d . . .
H2A H 0.4016 0.8609 0.1973 0.101 Uiso 1 1 calc R . .
H2B H 0.4692 0.9330 0.2637 0.101 Uiso 1 1 calc R . .
C3 C 0.4083(3) 1.0410(3) 0.1088(4) 0.0826(12) Uani 1 1 d . . .
H3A H 0.4748 1.0530 0.1351 0.099 Uiso 1 1 calc R . .
H3B H 0.3823 1.0539 0.1888 0.099 Uiso 1 1 calc R . .
C4 C 0.3618(3) 1.0916(2) -0.0158(4) 0.0792(12) Uani 1 1 d . . .
H4A H 0.2966 1.0755 -0.0464 0.095 Uiso 1 1 calc R . .
H4B H 0.3641 1.1493 0.0114 0.095 Uiso 1 1 calc R . .
C5 C 0.7814(2) 0.99306(17) 0.4302(3) 0.0415(8) Uani 1 1 d . . .
C6 C 0.8154(2) 0.99111(18) 0.5921(3) 0.0450(8) Uani 1 1 d . . .
C7 C 0.7734(2) 1.0410(2) 0.6740(4) 0.0640(10) Uani 1 1 d . . .
H7A H 0.7237 1.0748 0.6308 0.077 Uiso 1 1 calc R . .
C8 C 0.8051(3) 1.0410(3) 0.8199(4) 0.0788(12) Uani 1 1 d . . .
H8A H 0.7768 1.0749 0.8745 0.095 Uiso 1 1 calc R . .
C9 C 0.8784(3) 0.9907(3) 0.8841(4) 0.0780(12) Uani 1 1 d . . .
H9A H 0.8990 0.9899 0.9823 0.094 Uiso 1 1 calc R . .
C10 C 0.9211(3) 0.9417(2) 0.8034(4) 0.0745(11) Uani 1 1 d . . .
H10A H 0.9710 0.9081 0.8466 0.089 Uiso 1 1 calc R . .
C11 C 0.8901(2) 0.94249(19) 0.6585(4) 0.0576(9) Uani 1 1 d . . .
H11A H 0.9199 0.9097 0.6042 0.069 Uiso 1 1 calc R . .
C12 C 0.8178(2) 0.91954(18) 0.3598(3) 0.0451(8) Uani 1 1 d . . .
C13 C 0.7816(2) 0.8412(2) 0.3676(4) 0.0632(10) Uani 1 1 d . . .
H13A H 0.7350 0.8330 0.4158 0.076 Uiso 1 1 calc R . .
C14 C 0.8150(3) 0.7746(2) 0.3032(4) 0.0823(13) Uani 1 1 d . . .
H14A H 0.7899 0.7222 0.3072 0.099 Uiso 1 1 calc R . .
C15 C 0.8849(3) 0.7861(2) 0.2339(4) 0.0792(12) Uani 1 1 d . . .
H15A H 0.9072 0.7416 0.1913 0.095 Uiso 1 1 calc R . .
C16 C 0.9215(3) 0.8627(2) 0.2275(4) 0.0666(10) Uani 1 1 d . . .
H16A H 0.9690 0.8703 0.1809 0.080 Uiso 1 1 calc R . .
C17 C 0.8884(2) 0.92900(19) 0.2897(3) 0.0529(9) Uani 1 1 d . . .
H17A H 0.9141 0.9810 0.2844 0.063 Uiso 1 1 calc R . .
C18 C 0.8040(2) 1.07587(17) 0.3682(3) 0.0432(8) Uani 1 1 d . . .
C19 C 0.7549(2) 1.1021(2) 0.2351(4) 0.0609(9) Uani 1 1 d . . .
H19A H 0.7069 1.0694 0.1828 0.073 Uiso 1 1 calc R . .
C20 C 0.7759(3) 1.1756(2) 0.1792(4) 0.0756(11) Uani 1 1 d . . .
H20A H 0.7420 1.1925 0.0902 0.091 Uiso 1 1 calc R . .
C21 C 0.8468(3) 1.2238(2) 0.2547(5) 0.0808(13) Uani 1 1 d . . .
H21A H 0.8608 1.2738 0.2174 0.097 Uiso 1 1 calc R . .
C22 C 0.8972(3) 1.1985(2) 0.3853(4) 0.0724(11) Uani 1 1 d . . .
H22A H 0.9459 1.2311 0.4356 0.087 Uiso 1 1 calc R . .
C23 C 0.8764(2) 1.12513(19) 0.4429(3) 0.0536(9) Uani 1 1 d . . .
H23A H 0.9108 1.1087 0.5319 0.064 Uiso 1 1 calc R . .
C24 C 0.5196(3) 0.85726(19) 0.5568(3) 0.0606(10) Uani 1 1 d . . .

loop_
_atom_site_aniso_label
_atom_site_aniso_U_11
_atom_site_aniso_U_22
_atom_site_aniso_U_33
_atom_site_aniso_U_23
_atom_site_aniso_U_13
_atom_site_aniso_U_12
S1 0.0836(9) 0.0805(8) 0.1585(12) -0.0049(8) 0.0422(9) 0.0071(7)
N1 0.0380(18) 0.0507(18) 0.0533(18) -0.0041(15) 0.0072(16) -0.0005(14)
N2 0.074(2) 0.137(3) 0.096(3) -0.042(2) 0.062(2) -0.055(2)
O1 0.0597(16) 0.0737(16) 0.0646(17) -0.0102(13) 0.0132(14) -0.0112(14)
O2 0.0679(17) 0.0822(18) 0.0651(18) -0.0028(15) 0.0038(15) -0.0065(15)
C1 0.069(3) 0.070(3) 0.095(3) 0.007(2) 0.002(3) -0.015(2)
C2 0.069(3) 0.100(3) 0.080(3) 0.018(3) 0.010(3) -0.016(3)
C3 0.085(3) 0.093(3) 0.070(3) -0.021(3) 0.018(3) -0.010(3)
C4 0.076(3) 0.076(3) 0.084(3) -0.016(2) 0.015(3) 0.007(2)
C5 0.0317(19) 0.0463(19) 0.046(2) 0.0002(16) 0.0088(17) -0.0011(16)
C6 0.039(2) 0.049(2) 0.045(2) 0.0055(17) 0.0073(18) -0.0096(17)
C7 0.054(2) 0.090(3) 0.049(2) -0.005(2) 0.015(2) 0.012(2)
C8 0.062(3) 0.117(3) 0.060(3) -0.010(2) 0.020(2) -0.008(3)
C9 0.078(3) 0.099(3) 0.050(3) 0.007(2) 0.003(3) -0.027(3)
C10 0.076(3) 0.067(3) 0.067(3) 0.015(2) -0.010(3) -0.005(2)
C11 0.059(2) 0.056(2) 0.054(2) 0.0014(18) 0.004(2) -0.0032(19)
C12 0.041(2) 0.043(2) 0.050(2) 0.0008(16) 0.0081(18) 0.0026(17)
C13 0.054(2) 0.052(2) 0.089(3) 0.001(2) 0.027(2) -0.0001(19)
C14 0.084(3) 0.043(2) 0.123(4) -0.010(2) 0.029(3) 0.001(2)
C15 0.083(3) 0.068(3) 0.091(3) -0.015(2) 0.030(3) 0.017(2)
C16 0.066(3) 0.067(3) 0.073(3) 0.002(2) 0.027(2) 0.014(2)
C17 0.050(2) 0.052(2) 0.059(2) 0.0024(17) 0.018(2) 0.0076(18)
C18 0.041(2) 0.0411(19) 0.049(2) -0.0012(17) 0.0140(18) 0.0021(17)
C19 0.060(2) 0.059(2) 0.059(2) 0.0072(19) 0.005(2) -0.0037(19)
C20 0.089(3) 0.070(3) 0.066(3) 0.019(2) 0.015(3) -0.001(2)
C21 0.101(4) 0.054(2) 0.094(4) 0.017(2) 0.037(3) -0.009(2)
C22 0.079(3) 0.061(3) 0.078(3) -0.003(2) 0.021(3) -0.022(2)
C23 0.055(2) 0.052(2) 0.054(2) 0.0027(18) 0.013(2) -0.0069(18)
C24 0.077(3) 0.053(2) 0.051(2) 0.0031(17) 0.014(2) -0.003(2)

loop_
_atom_type_symbol
_atom_type_description
_atom_type_scat_dispersion_real
_atom_type_scat_dispersion_imag
_atom_type_scat_source
C C 0.0033 0.0016 'International Tables Vol C Tables 4.2.6.8 and 6.1.1.4'
H H 0.0000 0.0000 'International Tables Vol C Tables 4.2.6.8 and 6.1.1.4'
N N 0.0061 0.0033 'International Tables Vol C Tables 4.2.6.8 and 6.1.1.4'
O O 0.0106 0.0060 'International Tables Vol C Tables 4.2.6.8 and 6.1.1.4'
S S 0.1246 0.1234 'International Tables Vol C Tables 4.2.6.8 and 6.1.1.4'

loop_
_geom_angle_atom_site_label_1
_geom_angle_atom_site_label_2
_geom_angle_atom_site_label_3
_geom_angle
_geom_angle_site_symmetry_1
_geom_angle_site_symmetry_3
_geom_angle_publ_flag
C5 N1 H1N 111(2) . . ?
C5 N1 H2N 113(2) . . ?
H1N N1 H2N 106(3) . . ?
C5 N1 H3N 110(2) . . ?
H1N N1 H3N 104(3) . . ?
H2N N1 H3N 112(3) . . ?
C1 O1 C4 114.7(3) . 3_675 ?
C3 O2 C2 113.7(3) . . ?
O1 C1 C2 110.3(3) . . ?
O1 C1 H1B 109.6 . . ?
C2 C1 H1B 109.6 . . ?
O1 C1 H1C 109.6 . . ?
C2 C1 H1C 109.6 . . ?
H1B C1 H1C 108.1 . . ?
O2 C2 C1 112.1(3) . . ?
O2 C2 H2A 109.2 . . ?
C1 C2 H2A 109.2 . . ?
O2 C2 H2B 109.2 . . ?
C1 C2 H2B 109.2 . . ?
H2A C2 H2B 107.9 . . ?
O2 C3 C4 108.4(3) . . ?
O2 C3 H3A 110.0 . . ?
C4 C3 H3A 110.0 . . ?
O2 C3 H3B 110.0 . . ?
C4 C3 H3B 110.0 . . ?
H3A C3 H3B 108.4 . . ?
O1 C4 C3 111.8(3) 3_675 . ?
O1 C4 H4A 109.3 3_675 . ?
C3 C4 H4A 109.3 . . ?
O1 C4 H4B 109.3 3_675 . ?
C3 C4 H4B 109.3 . . ?
H4A C4 H4B 107.9 . . ?
N1 C5 C12 106.9(2) . . ?
N1 C5 C6 106.9(2) . . ?
C12 C5 C6 112.3(2) . . ?
N1 C5 C18 106.9(2) . . ?
C12 C5 C18 111.7(2) . . ?
C6 C5 C18 111.8(2) . . ?
C11 C6 C7 118.8(3) . . ?
C11 C6 C5 121.2(3) . . ?
C7 C6 C5 120.0(3) . . ?
C8 C7 C6 120.3(3) . . ?
C8 C7 H7A 119.9 . . ?
C6 C7 H7A 119.9 . . ?
C9 C8 C7 120.0(4) . . ?
C9 C8 H8A 120.0 . . ?
C7 C8 H8A 120.0 . . ?
C10 C9 C8 120.0(4) . . ?
C10 C9 H9A 120.0 . . ?
C8 C9 H9A 120.0 . . ?
C11 C10 C9 119.9(4) . . ?
C11 C10 H10A 120.1 . . ?
C9 C10 H10A 120.1 . . ?
C10 C11 C6 121.0(3) . . ?
C10 C11 H11A 119.5 . . ?
C6 C11 H11A 119.5 . . ?
C13 C12 C17 118.3(3) . . ?
C13 C12 C5 120.4(3) . . ?
C17 C12 C5 121.3(3) . . ?
C12 C13 C14 120.1(3) . . ?
C12 C13 H13A 120.0 . . ?
C14 C13 H13A 120.0 . . ?
C15 C14 C13 120.2(3) . . ?
C15 C14 H14A 119.9 . . ?
C13 C14 H14A 119.9 . . ?
C16 C15 C14 120.0(3) . . ?
C16 C15 H15A 120.0 . . ?
C14 C15 H15A 120.0 . . ?
C15 C16 C17 120.4(3) . . ?
C15 C16 H16A 119.8 . . ?
C17 C16 H16A 119.8 . . ?
C16 C17 C12 121.1(3) . . ?
C16 C17 H17A 119.4 . . ?
C12 C17 H17A 119.4 . . ?
C23 C18 C19 118.3(3) . . ?
C23 C18 C5 120.5(3) . . ?
C19 C18 C5 121.2(3) . . ?
C20 C19 C18 121.2(3) . . ?
C20 C19 H19A 119.4 . . ?
C18 C19 H19A 119.4 . . ?
C21 C20 C19 119.9(4) . . ?
C21 C20 H20A 120.1 . . ?
C19 C20 H20A 120.1 . . ?
C20 C21 C22 119.9(4) . . ?
C20 C21 H21A 120.0 . . ?
C22 C21 H21A 120.0 . . ?
C21 C22 C23 120.7(4) . . ?
C21 C22 H22A 119.6 . . ?
C23 C22 H22A 119.6 . . ?
C22 C23 C18 120.0(3) . . ?
C22 C23 H23A 120.0 . . ?
C18 C23 H23A 120.0 . . ?
N2 C24 S1 168.3(3) . . ?

loop_
_geom_bond_atom_site_label_1
_geom_bond_atom_site_label_2
_geom_bond_distance
_geom_bond_site_symmetry_2
_geom_bond_publ_flag
S1 C24 1.652(4) . ?
N1 C5 1.511(4) . ?
N1 H1N 0.904(16) . ?
N1 H2N 0.891(17) . ?
N1 H3N 0.899(17) . ?
N2 C24 1.193(4) . ?
O1 C1 1.421(3) . ?
O1 C4 1.423(4) 3_675 ?
O2 C3 1.407(4) . ?
O2 C2 1.416(4) . ?
C1 C2 1.484(4) . ?
C1 H1B 0.9700 . ?
C1 H1C 0.9700 . ?
C2 H2A 0.9700 . ?
C2 H2B 0.9700 . ?
C3 C4 1.486(4) . ?
C3 H3A 0.9700 . ?
C3 H3B 0.9700 . ?
C4 O1 1.423(4) 3_675 ?
C4 H4A 0.9700 . ?
C4 H4B 0.9700 . ?
C5 C12 1.534(4) . ?
C5 C6 1.534(4) . ?
C5 C18 1.540(4) . ?
C6 C11 1.380(4) . ?
C6 C7 1.381(4) . ?
C7 C8 1.383(4) . ?
C7 H7A 0.9300 . ?
C8 C9 1.377(5) . ?
C8 H8A 0.9300 . ?
C9 C10 1.371(5) . ?
C9 H9A 0.9300 . ?
C10 C11 1.373(4) . ?
C10 H10A 0.9300 . ?
C11 H11A 0.9300 . ?
C12 C13 1.386(4) . ?
C12 C17 1.383(4) . ?
C13 C14 1.396(4) . ?
C13 H13A 0.9300 . ?
C14 C15 1.373(4) . ?
C14 H14A 0.9300 . ?
C15 C16 1.359(4) . ?
C15 H15A 0.9300 . ?
C16 C17 1.379(4) . ?
C16 H16A 0.9300 . ?
C17 H17A 0.9300 . ?
C18 C23 1.388(4) . ?
C18 C19 1.389(4) . ?
C19 C20 1.375(4) . ?
C19 H19A 0.9300 . ?
C20 C21 1.368(5) . ?
C20 H20A 0.9300 . ?
C21 C22 1.371(5) . ?
C21 H21A 0.9300 . ?
C22 C23 1.380(4) . ?
C22 H22A 0.9300 . ?
C23 H23A 0.9300 . ?

loop_
_geom_hbond_atom_site_label_D
_geom_hbond_atom_site_label_H
_geom_hbond_atom_site_label_A
_geom_hbond_distance_DH
_geom_hbond_distance_HA
_geom_hbond_distance_DA
_geom_hbond_angle_DHA
_geom_hbond_site_symmetry_A
N1 H2N O1 0.891(17) 1.918(19) 2.790(3) 166(3) .
N1 H3N N2 0.899(17) 2.010(19) 2.892(4) 166(3) .
N1 H1N S1 0.904(16) 2.351(18) 3.246(3) 170(3) 3_676

loop_
_geom_torsion_atom_site_label_1
_geom_torsion_atom_site_label_2
_geom_torsion_atom_site_label_3
_geom_torsion_atom_site_label_4
_geom_torsion
_geom_torsion_site_symmetry_1
_geom_torsion_site_symmetry_2
_geom_torsion_site_symmetry_3
_geom_torsion_site_symmetry_4
_geom_torsion_publ_flag
O1 C1 C2 O2 71.2(4) . . . . ?
C1 C2 O2 C3 -109.1(4) . . . . ?
C2 O2 C3 C4 173.0(3) . . . . ?
O2 C3 C4 O1 -66.5(4) . . . 3_675 ?
C3 C4 O1 C1 -90.7(4) . . 3_675 3_675 ?
C4 O1 C1 C2 141.3(3) . 3_675 3_675 3_675 ?
